data_1545057
loop_
_publ_author_name
'Ayswariya, I.'
'Rajalakshmi, P.'
'Krishnakumar, R.V.'
'Srinivasan, N.'

_publ_section_title
;
 9-Fluoro-2,4,4a,6-tetrahydrospiro[benzo[<i>c</i>]chromene-3,2'-[1,3]dioxolane]
;
_journal_issue 1
_journal_name_full IUCrData
_journal_page_first x170045
_journal_paper_doi 10.1107/S2414314617000451
_journal_volume 2
_journal_year 2017
_chemical_formula_iupac 'C15 H15 F O3'
_chemical_formula_moiety 'C15 H15 F O3'
_chemical_formula_sum 'C15 H15 F O3'
_chemical_formula_weight 262.28
_chemical_name_systematic
;
9-Fluoro-2,4,4a,6-tetrahydrospiro[benzo[<i>c</i>]chromene-3,2'-[1,3]dioxolane]
;
_space_group_crystal_system monoclinic
_space_group_IT_number 14
_space_group_name_Hall '-P 2ybc'
_space_group_name_H-M_alt 'P 1 21/c 1'
_symmetry_space_group_name_Hall '-P 2ybc'
_symmetry_space_group_name_H-M 'P 1 21/c 1'
_atom_sites_solution_hydrogens geom
_atom_sites_solution_primary direct
_atom_sites_solution_secondary difmap
_cell_angle_alpha 90
_cell_angle_beta 92.088(3)
_cell_angle_gamma 90
_cell_formula_units_Z 4
_cell_length_a 7.0373(4)
_cell_length_b 20.7068(14)
_cell_length_c 8.4725(6)
_cell_measurement_reflns_used 2803
_cell_measurement_temperature 295(2)
_cell_measurement_theta_max 27.80
_cell_measurement_theta_min 0.980
_cell_volume 1233.79(14)
_computing_cell_refinement
;
SAINT (Bruker, 2009)
;
_computing_data_collection
;
APEX2 (Bruker, 2009)
;
_computing_data_reduction
;
SAINT (Bruker, 2009)
;
_computing_molecular_graphics
;
PLATON (Spek, 2009)
;
_computing_publication_material
;
publCIF (Westrip, 2010)
;
_computing_structure_refinement
;
SHELXL-2013/1 (Sheldrick, 2015)
;
_computing_structure_solution
;
SHELXS-2013/1 (Sheldrick, 2008)
;
_diffrn_ambient_temperature 295(2)
_diffrn_measured_fraction_theta_full 0.997
_diffrn_measured_fraction_theta_max 0.986
_diffrn_measurement_device_type 'Bruker Smart APEXII CCD'
_diffrn_measurement_method '\f and \w scans'
_diffrn_radiation_type MoK\a
_diffrn_radiation_wavelength 0.71073
_diffrn_reflns_av_R_equivalents 0.0448
_diffrn_reflns_limit_h_max 8
_diffrn_reflns_limit_h_min -9
_diffrn_reflns_limit_k_max 26
_diffrn_reflns_limit_k_min -26
_diffrn_reflns_limit_l_max 11
_diffrn_reflns_limit_l_min -11
_diffrn_reflns_number 23436
_diffrn_reflns_theta_full 25.242
_diffrn_reflns_theta_max 27.537
_diffrn_reflns_theta_min 2.599
_exptl_absorpt_coefficient_mu 0.107
_exptl_absorpt_correction_T_max 0.986
_exptl_absorpt_correction_T_min 0.978
_exptl_absorpt_correction_type multi-scan
_exptl_absorpt_process_details
;
(<i>SADABS</i>; Bruker, 2009)
;
_exptl_crystal_colour colourless
_exptl_crystal_density_diffrn 1.412
_exptl_crystal_density_method 'not measured'
_exptl_crystal_description needle
_exptl_crystal_F_000 552
_exptl_crystal_size_max 0.30
_exptl_crystal_size_mid 0.23
_exptl_crystal_size_min 0.18
_refine_diff_density_max 0.228
_refine_diff_density_min -0.203
_refine_ls_extinction_coef 0.0044(11)
_refine_ls_extinction_expression Fc^*^=kFc[1+0.001xFc^2^\l^3^/sin(2\q)]^-1/4^
_refine_ls_extinction_method
;
SHELXL-2013/1 (Sheldrick, 2015)
;
_refine_ls_goodness_of_fit_ref 1.005
_refine_ls_hydrogen_treatment constr
_refine_ls_matrix_type full
_refine_ls_number_parameters 173
_refine_ls_number_reflns 2802
_refine_ls_number_restraints 0
_refine_ls_restrained_S_all 1.005
_refine_ls_R_factor_all 0.0952
_refine_ls_R_factor_gt 0.0453
_refine_ls_shift/su_max 0.000
_refine_ls_shift/su_mean 0.000
_refine_ls_structure_factor_coef Fsqd
_refine_ls_weighting_details 'w=1/[\s^2^(Fo^2^)+(0.0413P)^2^+0.5912P] where P=(Fo^2^+2Fc^2^)/3'
_refine_ls_weighting_scheme calc
_refine_ls_wR_factor_gt 0.0953
_refine_ls_wR_factor_ref 0.1211
_reflns_number_gt 1702
_reflns_number_total 2802
_reflns_threshold_expression 'I > 2\s(I)'
_cod_data_source_file hg4019sup1.cif
_cod_data_source_block I
_cod_database_code 1545057
_shelx_space_group_comment
;
The symmetry employed for this shelxl refinement is uniquely defined
by the following loop, which should always be used as a source of
symmetry information in preference to the above space-group names.
They are only intended as comments.
;

loop_
_space_group_symop_operation_xyz
'x, y, z'
'-x, y+1/2, -z+1/2'
'-x, -y, -z'
'x, -y-1/2, z-1/2'

loop_
_atom_site_type_symbol
_atom_site_label
_atom_site_fract_x
_atom_site_fract_y
_atom_site_fract_z
_atom_site_U_iso_or_equiv
_atom_site_adp_type
_atom_site_calc_flag
_atom_site_occupancy
F F1 0.63642(19) 0.01685(6) 0.13314(18) 0.0690(4) Uani d 1
O O1 0.89547(19) 0.36864(7) 0.30809(15) 0.0458(4) Uani d 1
O O2 0.86401(19) 0.43734(7) 0.10063(17) 0.0507(4) Uani d 1
O O3 0.34019(17) 0.30048(6) 0.20342(15) 0.0381(3) Uani d 1
C C1 1.0345(3) 0.41731(11) 0.3309(3) 0.0524(6) Uani d 1
H H1A 1.1568 0.3985 0.3609 0.063 Uiso calc 1
H H1B 0.9982 0.4472 0.4128 0.063 Uiso calc 1
C C2 1.0432(3) 0.45101(12) 0.1753(3) 0.0562(6) Uani d 1
H H2A 1.0608 0.4971 0.1895 0.067 Uiso calc 1
H H2B 1.1461 0.4342 0.1141 0.067 Uiso calc 1
C C3 0.8108(3) 0.37529(9) 0.1533(2) 0.0376(5) Uani d 1
C C4 0.5986(3) 0.37102(9) 0.1610(3) 0.0418(5) Uani d 1
H H4A 0.5413 0.3758 0.0558 0.050 Uiso calc 1
H H4B 0.5525 0.4058 0.2262 0.050 Uiso calc 1
C C5 0.5414(2) 0.30716(9) 0.2291(2) 0.0314(4) Uani d 1
H H5 0.5707 0.3075 0.3430 0.038 Uiso calc 1
C C6 0.2724(3) 0.24662(9) 0.2886(2) 0.0388(5) Uani d 1
H H6A 0.1367 0.2421 0.2675 0.047 Uiso calc 1
H H6B 0.2930 0.2543 0.4009 0.047 Uiso calc 1
C C7 0.3699(3) 0.18527(9) 0.2448(2) 0.0338(4) Uani d 1
C C8 0.2831(3) 0.12635(10) 0.2685(3) 0.0472(5) Uani d 1
H H8 0.1625 0.1253 0.3098 0.057 Uiso calc 1
C C9 0.3712(3) 0.06928(11) 0.2324(3) 0.0523(6) Uani d 1
H H9 0.3129 0.0297 0.2496 0.063 Uiso calc 1
C C10 0.5467(3) 0.07270(10) 0.1707(3) 0.0463(5) Uani d 1
C C11 0.6385(3) 0.12945(10) 0.1444(2) 0.0400(5) Uani d 1
H H11 0.7585 0.1295 0.1019 0.048 Uiso calc 1
C C12 0.5501(2) 0.18748(9) 0.1821(2) 0.0318(4) Uani d 1
C C13 0.6407(2) 0.25062(9) 0.1568(2) 0.0307(4) Uani d 1
C C14 0.7963(3) 0.25918(10) 0.0756(2) 0.0376(5) Uani d 1
H H14 0.8534 0.2229 0.0334 0.045 Uiso calc 1
C C15 0.8856(3) 0.32319(10) 0.0475(2) 0.0406(5) Uani d 1
H H15A 0.8617 0.3355 -0.0619 0.049 Uiso calc 1
H H15B 1.0221 0.3196 0.0654 0.049 Uiso calc 1

loop_
_atom_site_aniso_label
_atom_site_aniso_U_11
_atom_site_aniso_U_22
_atom_site_aniso_U_33
_atom_site_aniso_U_12
_atom_site_aniso_U_13
_atom_site_aniso_U_23
F1 0.0713(9) 0.0369(8) 0.0983(11) 0.0132(7) -0.0042(8) -0.0096(7)
O1 0.0481(8) 0.0513(9) 0.0376(8) -0.0185(7) -0.0033(6) 0.0042(6)
O2 0.0455(8) 0.0425(9) 0.0635(10) -0.0123(7) -0.0051(7) 0.0165(7)
O3 0.0275(7) 0.0374(8) 0.0496(8) 0.0016(6) 0.0034(6) 0.0049(6)
C1 0.0508(13) 0.0471(14) 0.0588(14) -0.0138(11) -0.0034(11) -0.0039(11)
C2 0.0477(13) 0.0528(15) 0.0681(15) -0.0177(11) -0.0005(11) 0.0059(12)
C3 0.0361(10) 0.0362(11) 0.0402(10) -0.0058(9) -0.0024(8) 0.0085(8)
C4 0.0351(11) 0.0343(11) 0.0557(12) 0.0009(9) -0.0008(9) 0.0034(9)
C5 0.0245(9) 0.0331(11) 0.0366(9) 0.0003(8) 0.0000(7) -0.0007(8)
C6 0.0304(10) 0.0408(12) 0.0458(11) -0.0021(9) 0.0083(8) 0.0034(9)
C7 0.0343(10) 0.0346(11) 0.0324(9) -0.0012(8) 0.0006(8) 0.0007(8)
C8 0.0425(12) 0.0452(13) 0.0543(13) -0.0058(10) 0.0085(10) 0.0022(10)
C9 0.0568(14) 0.0353(13) 0.0647(15) -0.0093(11) 0.0015(11) 0.0033(11)
C10 0.0524(13) 0.0312(12) 0.0546(13) 0.0082(10) -0.0070(10) -0.0052(10)
C11 0.0369(11) 0.0401(12) 0.0430(11) 0.0041(9) -0.0007(9) -0.0016(9)
C12 0.0322(10) 0.0341(11) 0.0289(9) 0.0023(8) -0.0020(7) 0.0003(8)
C13 0.0271(9) 0.0350(10) 0.0298(9) 0.0012(8) -0.0022(7) 0.0005(7)
C14 0.0323(10) 0.0401(12) 0.0405(11) -0.0009(8) 0.0028(8) -0.0050(9)
C15 0.0325(10) 0.0526(13) 0.0370(10) -0.0059(9) 0.0039(8) 0.0031(9)

loop_
_atom_type_symbol
_atom_type_description
_atom_type_scat_dispersion_real
_atom_type_scat_dispersion_imag
_atom_type_scat_source
C C 0.0030 0.0020 'International Tables Vol C Tables 4.2.6.8 and 6.1.1.4'
H H 0.0000 0.0000 'International Tables Vol C Tables 4.2.6.8 and 6.1.1.4'
O O 0.0110 0.0060 'International Tables Vol C Tables 4.2.6.8 and 6.1.1.4'
F F 0.0170 0.0100 'International Tables Vol C Tables 4.2.6.8 and 6.1.1.4'

loop_
_geom_angle_atom_site_label_1
_geom_angle_atom_site_label_2
_geom_angle_atom_site_label_3
_geom_angle
C1 O1 C3 108.71(15)
C3 O2 C2 106.36(15)
C6 O3 C5 110.31(14)
O1 C1 C2 105.23(17)
O1 C1 H1A 110.7
C2 C1 H1A 110.7
O1 C1 H1B 110.7
C2 C1 H1B 110.7
H1A C1 H1B 108.8
O2 C2 C1 103.62(17)
O2 C2 H2A 111.0
C1 C2 H2A 111.0
O2 C2 H2B 111.0
C1 C2 H2B 111.0
H2A C2 H2B 109.0
O2 C3 O1 105.74(15)
O2 C3 C4 110.03(16)
O1 C3 C4 109.72(16)
O2 C3 C15 111.08(16)
O1 C3 C15 109.50(16)
C4 C3 C15 110.65(16)
C3 C4 C5 110.45(15)
C3 C4 H4A 109.6
C5 C4 H4A 109.6
C3 C4 H4B 109.6
C5 C4 H4B 109.6
H4A C4 H4B 108.1
O3 C5 C4 107.68(14)
O3 C5 C13 109.54(14)
C4 C5 C13 113.16(15)
O3 C5 H5 108.8
C4 C5 H5 108.8
C13 C5 H5 108.8
O3 C6 C7 112.04(15)
O3 C6 H6A 109.2
C7 C6 H6A 109.2
O3 C6 H6B 109.2
C7 C6 H6B 109.2
H6A C6 H6B 107.9
C8 C7 C12 119.84(18)
C8 C7 C6 120.27(17)
C12 C7 C6 119.88(17)
C9 C8 C7 121.4(2)
C9 C8 H8 119.3
C7 C8 H8 119.3
C10 C9 C8 117.7(2)
C10 C9 H9 121.2
C8 C9 H9 121.2
C9 C10 F1 118.76(19)
C9 C10 C11 123.34(19)
F1 C10 C11 117.90(19)
C10 C11 C12 119.15(19)
C10 C11 H11 120.4
C12 C11 H11 120.4
C7 C12 C11 118.59(17)
C7 C12 C13 119.29(16)
C11 C12 C13 122.12(16)
C14 C13 C12 124.32(17)
C14 C13 C5 120.78(17)
C12 C13 C5 114.90(15)
C13 C14 C15 124.24(18)
C13 C14 H14 117.9
C15 C14 H14 117.9
C14 C15 C3 112.52(16)
C14 C15 H15A 109.1
C3 C15 H15A 109.1
C14 C15 H15B 109.1
C3 C15 H15B 109.1
H15A C15 H15B 107.8

loop_
_geom_bond_atom_site_label_1
_geom_bond_atom_site_label_2
_geom_bond_distance
F1 C10 1.361(2)
O1 C1 1.413(2)
O1 C3 1.427(2)
O2 C3 1.415(2)
O2 C2 1.419(2)
O3 C6 1.420(2)
O3 C5 1.431(2)
C1 C2 1.495(3)
C1 H1A 0.9700
C1 H1B 0.9700
C2 H2A 0.9700
C2 H2B 0.9700
C3 C4 1.500(3)
C3 C15 1.510(3)
C4 C5 1.503(3)
C4 H4A 0.9700
C4 H4B 0.9700
C5 C13 1.505(2)
C5 H5 0.9800
C6 C7 1.497(3)
C6 H6A 0.9700
C6 H6B 0.9700
C7 C8 1.382(3)
C7 C12 1.393(2)
C8 C9 1.374(3)
C8 H8 0.9300
C9 C10 1.361(3)
C9 H9 0.9300
C10 C11 1.363(3)
C11 C12 1.395(3)
C11 H11 0.9300
C12 C13 1.474(3)
C13 C14 1.326(2)
C14 C15 1.490(3)
C14 H14 0.9300
C15 H15A 0.9700
C15 H15B 0.9700

loop_
_geom_hbond_atom_site_label_D
_geom_hbond_atom_site_label_H
_geom_hbond_atom_site_label_A
_geom_hbond_site_symmetry_A
_geom_hbond_distance_DH
_geom_hbond_distance_HA
_geom_hbond_distance_DA
_geom_hbond_angle_DHA
C15 H15B O3 1_655 0.97 2.52 3.448(2) 161
C4 H4A Cg 4_565 0.97 2.99 3.933(3) 164

loop_
_geom_torsion_atom_site_label_1
_geom_torsion_atom_site_label_2
_geom_torsion_atom_site_label_3
_geom_torsion_atom_site_label_4
_geom_torsion
C3 O1 C1 C2 -4.9(2)
C3 O2 C2 C1 -32.3(2)
O1 C1 C2 O2 22.7(2)
C2 O2 C3 O1 29.8(2)
C2 O2 C3 C4 148.23(18)
C2 O2 C3 C15 -88.89(19)
C1 O1 C3 O2 -14.9(2)
C1 O1 C3 C4 -133.47(17)
C1 O1 C3 C15 104.90(18)
O2 C3 C4 C5 -175.51(16)
O1 C3 C4 C5 -59.6(2)
C15 C3 C4 C5 61.4(2)
C6 O3 C5 C4 -169.93(15)
C6 O3 C5 C13 66.62(18)
C3 C4 C5 O3 -168.26(15)
C3 C4 C5 C13 -47.0(2)
C5 O3 C6 C7 -57.3(2)
O3 C6 C7 C8 -156.86(17)
O3 C6 C7 C12 24.1(2)
C12 C7 C8 C9 0.4(3)
C6 C7 C8 C9 -178.6(2)
C7 C8 C9 C10 -0.7(3)
C8 C9 C10 F1 -179.63(19)
C8 C9 C10 C11 0.5(3)
C9 C10 C11 C12 0.0(3)
F1 C10 C11 C12 -179.87(17)
C8 C7 C12 C11 0.1(3)
C6 C7 C12 C11 179.13(16)
C8 C7 C12 C13 179.76(17)
C6 C7 C12 C13 -1.2(3)
C10 C11 C12 C7 -0.3(3)
C10 C11 C12 C13 -179.96(18)
C7 C12 C13 C14 -168.76(18)
C11 C12 C13 C14 10.9(3)
C7 C12 C13 C5 10.4(2)
C11 C12 C13 C5 -169.99(16)
O3 C5 C13 C14 137.18(17)
C4 C5 C13 C14 17.0(2)
O3 C5 C13 C12 -42.0(2)
C4 C5 C13 C12 -162.16(15)
C12 C13 C14 C15 178.77(17)
C5 C13 C14 C15 -0.3(3)
C13 C14 C15 C3 14.2(3)
O2 C3 C15 C14 -166.59(15)
O1 C3 C15 C14 76.99(19)
C4 C3 C15 C14 -44.1(2)

_cod_database_fobs_code 1545057
